data_2103883
loop_
_publ_author_name
'Hoshino, Akitaka'
'Takenaka, Yoshiko'
'Miyaji, Hideki'

_publ_section_title
;
 Redetermination of the crystal structure of \a-copper phthalocyanine
 grown on KCl
;
_journal_issue 3
_journal_name_full 'Acta Crystallographica Section B'
_journal_page_first 393
_journal_page_last 403
_journal_paper_doi 10.1107/S010876810300942X
_journal_volume 59
_journal_year 2003
_chemical_formula_moiety 'C32 H16 Cu1 N8'
_chemical_formula_structural 'C32 H16 Cu1 N8'
_chemical_formula_sum 'C32 H16 Cu N8'
_chemical_formula_weight 576.07
_chemical_name_common 'copper phthalocyanine'
_chemical_name_systematic
;
Phthalocyaninato-copper(ii)
;
_space_group_IT_number 2
_symmetry_cell_setting triclinic
_symmetry_space_group_name_Hall '-P 1'
_symmetry_space_group_name_H-M 'P -1'
_cell_angle_alpha 96.22(7)
_cell_angle_beta 90.62(4)
_cell_angle_gamma 90.32(8)
_cell_formula_units_Z 1
_cell_length_a 12.886(2)
_cell_length_b 3.769(3)
_cell_length_c 12.061(3)
_cell_measurement_temperature 295
_cell_volume 582.3(5)
_computing_data_collection 'R-AXIS (Rigaku, 1996)'
_computing_structure_refinement 'RIETAN2000 (Izumi, 2002b)'
_diffrn_ambient_temperature 295
_diffrn_measurement_device_type 'Rigaku RU-3V'
_diffrn_radiation_monochromator 'equatorial mounted graphite'
_exptl_absorpt_coefficient_mu 1.67
_exptl_absorpt_correction_type none
_exptl_crystal_density_diffrn 1.643
_exptl_crystal_density_method 'not measured'
_exptl_crystal_F_000 293
_refine_ls_extinction_method none
_refine_ls_goodness_of_fit_all 2.05
_refine_ls_hydrogen_treatment undef
_refine_ls_number_parameters 83
_refine_ls_number_restraints 68
_refine_ls_structure_factor_coef Inet
_refine_ls_weighting_details 'w = 1/y~i~'
_refine_ls_weighting_scheme calc
_cod_data_source_file bk0130.cif
_cod_data_source_block I
_cod_depositor_comments
;
The following automatic conversions were performed:

'_refine_ls_weighting_scheme' value '1/y~i~' was changed to 'calc'.
New tag '_refine_ls_weighting_details' was created. The value of the
new tag was set to 'w = 1/y~i~'.

Automatic conversion script
Id: cif_fix_values 3143 2015-03-26 13:38:13Z robertas 
;
_cod_original_formula_sum 'C32 H16 Cu1 N8'
_cod_database_code 2103883

loop_
_symmetry_equiv_pos_site_id
_symmetry_equiv_pos_as_xyz
1 x,y,z
2 -x,-y,-z

loop_
_atom_site_label
_atom_site_fract_x
_atom_site_fract_y
_atom_site_fract_z
_atom_site_U_iso_or_equiv
_atom_site_thermal_displace_type
_atom_site_occupancy
_atom_site_type_symbol
Cu1 0 0 0 0.0317 Uiso 1 Cu
C1 0.2276(19) -0.08(2) 0.036(3) 0.0317 Uiso 1 C
C2 0.312(3) 0.04(2) 0.115(5) 0.0317 Uiso 1 C
C3 0.419(4) -0.02(2) 0.117(3) 0.0317 Uiso 1 C
C4 0.473(3) 0.08(3) 0.217(7) 0.0317 Uiso 1 C
C5 0.428(7) 0.32(3) 0.299(6) 0.0317 Uiso 1 C
C6 0.322(3) 0.38(3) 0.297(8) 0.0317 Uiso 1 C
C7 0.265(5) 0.25(3) 0.204(7) 0.0317 Uiso 1 C
C8 0.155(5) 0.22(3) 0.182(5) 0.0317 Uiso 1 C
C9 -0.016(4) 0.38(2) 0.232(3) 0.0317 Uiso 1 C
C10 -0.089(3) 0.57(4) 0.308(7) 0.0317 Uiso 1 C
C11 -0.0762(19) 0.77(3) 0.410(7) 0.0317 Uiso 1 C
C12 -0.163(2) 0.89(3) 0.467(6) 0.0317 Uiso 1 C
C13 -0.262(4) 0.83(3) 0.417(5) 0.0317 Uiso 1 C
C14 -0.272(4) 0.70(3) 0.306(5) 0.0317 Uiso 1 C
C15 -0.186(2) 0.55(3) 0.253(5) 0.0317 Uiso 1 C
C16 -0.168(2) 0.34(3) 0.143(5) 0.0317 Uiso 1 C
N1 0.245(2) -0.26(2) -0.067(4) 0.0317 Uiso 1 N
N2 0.134(2) 0.05(2) 0.077(5) 0.0317 Uiso 1 N
N3 0.086(4) 0.37(3) 0.256(5) 0.0317 Uiso 1 N
N4 -0.064(2) 0.25(2) 0.132(3) 0.0317 Uiso 1 N

loop_
_atom_type_symbol
_atom_type_description
_atom_type_scat_dispersion_real
_atom_type_scat_dispersion_imag
_atom_type_scat_source
Cu Cu -1.9646 .5888 'International Tables for Crystallography (Vol. C)'
C C .0181 .0091 'International Tables for Crystallography (Vol. C)'
N N .0311 .0180 'International Tables for Crystallography (Vol. C)'
H H .0000 .0000 'International Tables for Crystallography (Vol. C)'

loop_
_diffrn_radiation_type
_diffrn_radiation_wavelength
'Cu K\a~1~' 1.54056
'Cu K\a~2~' 1.54439

loop_
_geom_angle_atom_site_label_1
_geom_angle_atom_site_label_2
_geom_angle_atom_site_label_3
_geom_angle_site_symmetry_1
_geom_angle_site_symmetry_2
_geom_angle_site_symmetry_3
_geom_angle
_geom_angle_publ_flag
N2 Cu1 N4 1_555 1_555 2_555 90.9(19) no
Cu1 N4 C16 1_555 2_555 2_555 126(4) no
N4 C16 N1 2_555 2_555 1_555 127(6) no
C16 N1 C1 2_555 1_555 1_555 123(4) no
N1 C1 N2 1_555 1_555 1_555 127(3) no
C1 N2 Cu1 1_555 1_555 1_555 126(4) no
N2 Cu1 N4 1_555 1_555 1_555 89.1(19) no
Cu1 N4 C9 1_555 1_555 1_555 127(3) no
N4 C9 N3 1_555 1_555 1_555 127(5) no
C9 N3 C8 1_555 1_555 1_555 122(6) no
N3 C8 N2 1_555 1_555 1_555 128(5) no
C8 N2 Cu1 1_555 1_555 1_555 127(4) no
C1 N2 C8 1_555 1_555 1_555 107(4) no
N2 C8 C7 1_555 1_555 1_555 111(6) no
C8 C7 C2 1_555 1_555 1_555 106(7) no
C7 C2 C1 1_555 1_555 1_555 106(4) no
C2 C1 N2 1_555 1_555 1_555 110(4) no
C3 C2 C7 1_555 1_555 1_555 120(5) no
C2 C7 C6 1_555 1_555 1_555 120(6) no
C7 C6 C5 1_555 1_555 1_555 119(7) no
C6 C5 C4 1_555 1_555 1_555 120(7) no
C5 C4 C3 1_555 1_555 1_555 120(6) no
C4 C3 C2 1_555 1_555 1_555 118(5) no
C9 N4 C16 1_555 1_555 1_555 107(5) no
N4 C16 C15 1_555 1_555 1_555 110(4) no
C16 C15 C10 1_555 1_555 1_555 106(5) no
C15 C10 C9 1_555 1_555 1_555 106(7) no
C10 C9 N4 1_555 1_555 1_555 111(4) no
C10 C15 C14 1_555 1_555 1_555 120(6) no
C15 C14 C13 1_555 1_555 1_555 118(5) no
C14 C13 C12 1_555 1_555 1_555 120(5) no
C13 C12 C11 1_555 1_555 1_555 121(7) no
C12 C11 C10 1_555 1_555 1_555 118(4) no
C11 C10 C15 1_555 1_555 1_555 121(7) no
C14 C15 C16 1_555 1_555 1_555 134(4) no
C15 C16 N1 1_555 1_555 2_555 123(4) no
N1 C1 C2 1_555 1_555 1_555 123(3) no
C1 C2 C3 1_555 1_555 1_555 134(5) no
C11 C10 C9 1_555 1_555 1_555 133(4) no
C10 C9 N3 1_555 1_555 1_555 121(5) no
N3 C8 C7 1_555 1_555 1_555 121(7) no
C8 C7 C6 1_555 1_555 1_555 133(7) no

loop_
_geom_bond_atom_site_label_1
_geom_bond_atom_site_label_2
_geom_bond_site_symmetry_1
_geom_bond_site_symmetry_2
_geom_bond_distance
_geom_bond_publ_flag
Cu1 N2 1_555 1_555 1.95(3) no
Cu1 N4 1_555 1_555 1.96(5) no
C1 N1 1_555 1_555 1.36(7) no
C1 N2 1_555 1_555 1.38(5) no
C1 C2 1_555 1_555 1.48(6) no
C2 C3 1_555 1_555 1.40(7) no
C2 C7 1_555 1_555 1.42(11) no
C3 C4 1_555 1_555 1.39(8) no
C4 C5 1_555 1_555 1.41(12) no
C5 C6 1_555 1_555 1.38(10) no
C6 C7 1_555 1_555 1.38(11) no
C7 C8 1_555 1_555 1.44(9) no
C8 N2 1_555 1_555 1.38(9) no
C8 N3 1_555 1_555 1.34(9) no
C9 C10 1_555 1_555 1.47(10) no
C9 N3 1_555 1_555 1.34(7) no
C9 N4 1_555 1_555 1.38(6) no
C10 C11 1_555 1_555 1.38(13) no
C10 C15 1_555 1_555 1.41(6) no
C11 C12 1_555 1_555 1.36(7) no
C12 C13 1_555 1_555 1.41(7) no
C13 C14 1_555 1_555 1.39(8) no
C14 C15 1_555 1_555 1.38(9) no
C15 C16 1_555 1_555 1.48(10) no
C16 N1 1_555 2_555 1.36(6) no
C16 N4 1_555 1_555 1.38(5) no
